data_4028944
loop_
_publ_author_name
'Bentabed-Ababsa, Ghenia'
'Derdour, Aicha'
'Roisnel, Thierry'
'S\'aez, Jose A.'
'P\'erez, Patricia'
'Chamorro, Eduardo'
'Domingo, Luis R.'
'Mongin, Florence'

_publ_section_title
;
 A Combined Experimental and Theoretical Study of the Polar [3 + 2]
 Cycloaddition of Electrophilically Activated Carbonyl Ylides with
 Aldehydes and Imines
;
_journal_issue 5
_journal_name_full 'The Journal of Organic Chemistry'
_journal_page_first 2120
_journal_page_last 2133
_journal_paper_doi 10.1021/jo8027104
_journal_volume 74
_journal_year 2009
_chemical_compound_source 'synthesis as described'
_chemical_formula_moiety 'C22 H21 N3 O4'
_chemical_formula_sum 'C22 H21 N3 O4'
_chemical_formula_weight 391.42
_chemical_name_systematic
;
 ?
;
_space_group_IT_number 61
_symmetry_cell_setting orthorhombic
_symmetry_Int_Tables_number 61
_symmetry_space_group_name_Hall '-P 2ac 2ab'
_symmetry_space_group_name_H-M 'P b c a'
_atom_sites_solution_hydrogens geom
_atom_sites_solution_primary direct
_atom_sites_solution_secondary difmap
_cell_angle_alpha 90
_cell_angle_beta 90
_cell_angle_gamma 90
_cell_formula_units_Z 8
_cell_length_a 11.4248(8)
_cell_length_b 15.8816(11)
_cell_length_c 21.3075(16)
_cell_measurement_reflns_used 6221
_cell_measurement_temperature 100(2)
_cell_measurement_theta_max 27.08
_cell_measurement_theta_min 2.57
_cell_measurement_wavelength 0.71073
_cell_volume 3866.1(5)
_computing_cell_refinement 'Bruker SMART, 2006'
_computing_data_collection 'Bruker SMART, 2006'
_computing_data_reduction 'Bruker SAINT, 2006'
_computing_molecular_graphics 'Ortep-3 for Windows (Farrugia, 1997)'
_computing_publication_material 'WinGX publication routines (Farrugia, 1999)'
_computing_structure_refinement 'SHELXL-97 (Sheldrick, 1997)'
_computing_structure_solution 'SIR97 (Altomare et al., 1999)'
_diffrn_ambient_temperature 100(2)
_diffrn_detector 'CCD plate'
_diffrn_measured_fraction_theta_full 0.994
_diffrn_measured_fraction_theta_max 0.994
_diffrn_measurement_device_type 'APEXII, Bruker-AXS'
_diffrn_measurement_method 'CCD rotation images, thin slices'
_diffrn_radiation_monochromator graphite
_diffrn_radiation_probe x-ray
_diffrn_radiation_type MoK\a
_diffrn_radiation_wavelength 0.71073
_diffrn_reflns_av_R_equivalents 0.0573
_diffrn_reflns_av_unetI/netI 0.0594
_diffrn_reflns_limit_h_max 14
_diffrn_reflns_limit_h_min -12
_diffrn_reflns_limit_k_max 20
_diffrn_reflns_limit_k_min -16
_diffrn_reflns_limit_l_max 25
_diffrn_reflns_limit_l_min -27
_diffrn_reflns_number 19808
_diffrn_reflns_theta_full 27.48
_diffrn_reflns_theta_max 27.48
_diffrn_reflns_theta_min 2.91
_exptl_absorpt_coefficient_mu 0.094
_exptl_absorpt_correction_T_max 0.989
_exptl_absorpt_correction_T_min 0.926
_exptl_absorpt_correction_type multi-scan
_exptl_absorpt_process_details
;
  [Sheldrick, G.M. (2002). SADABS Bruker AXS Inc., Madison, Wisconsin, USA]
;
_exptl_crystal_colour yellow
_exptl_crystal_density_diffrn 1.345
_exptl_crystal_density_method 'not measured'
_exptl_crystal_description prism
_exptl_crystal_F_000 1648
_exptl_crystal_size_max 0.60
_exptl_crystal_size_mid 0.5
_exptl_crystal_size_min 0.12
_refine_diff_density_max 0.355
_refine_diff_density_min -0.255
_refine_diff_density_rms 0.062
_refine_ls_extinction_method none
_refine_ls_goodness_of_fit_ref 1.104
_refine_ls_hydrogen_treatment constr
_refine_ls_matrix_type full
_refine_ls_number_parameters 262
_refine_ls_number_reflns 4413
_refine_ls_number_restraints 0
_refine_ls_restrained_S_all 1.104
_refine_ls_R_factor_all 0.0982
_refine_ls_R_factor_gt 0.0649
_refine_ls_shift/su_max 0.001
_refine_ls_shift/su_mean 0
_refine_ls_structure_factor_coef Fsqd
_refine_ls_weighting_details 'calc w=1/[\s^2^(Fo^2^)+(0.0454P)^2^+4.2472P] where P=(Fo^2^+2Fc^2^)/3'
_refine_ls_weighting_scheme calc
_refine_ls_wR_factor_gt 0.1319
_refine_ls_wR_factor_ref 0.1445
_reflns_number_gt 3127
_reflns_number_total 4413
_reflns_threshold_expression >2sigma(I)
_cod_data_source_file jo8027104sup1.cif
_cod_data_source_block 32a
_cod_database_code 4028944

loop_
_symmetry_equiv_pos_as_xyz
'x, y, z'
'-x+1/2, -y, z+1/2'
'x+1/2, -y+1/2, -z'
'-x, y+1/2, -z+1/2'
'-x, -y, -z'
'x-1/2, y, -z-1/2'
'-x-1/2, y-1/2, z'
'x, -y-1/2, z-1/2'

loop_
_atom_site_label
_atom_site_type_symbol
_atom_site_fract_x
_atom_site_fract_y
_atom_site_fract_z
_atom_site_U_iso_or_equiv
_atom_site_adp_type
_atom_site_occupancy
_atom_site_calc_flag
_atom_site_refinement_flags
O1 O 0.77507(14) 0.05767(9) 0.74091(7) 0.0187(4) Uani 1 d .
O4 O 1.21991(14) -0.14479(10) 0.66604(8) 0.0198(4) Uani 1 d .
O3 O 0.38300(15) 0.28800(10) 0.50464(8) 0.0219(4) Uani 1 d .
O2 O 0.57964(15) 0.26062(11) 0.48601(8) 0.0254(4) Uani 1 d .
C13 C 0.5485(2) 0.12765(13) 0.62706(10) 0.0131(5) Uani 1 d .
C14 C 0.6075(2) 0.16469(14) 0.57606(10) 0.0159(5) Uani 1 d .
H14 H 0.6878 0.1536 0.5679 0.019 Uiso 1 calc R
N2 N 0.58908(19) 0.18380(13) 0.81782(10) 0.0245(5) Uani 1 d .
C3 C 0.6954(2) 0.11978(14) 0.71987(10) 0.0147(5) Uani 1 d .
N1 N 0.69909(16) 0.01537(11) 0.64573(9) 0.0145(4) Uani 1 d .
C19 C 0.4263(2) 0.23302(13) 0.54916(11) 0.0166(5) Uani 1 d .
C7 C 1.1108(2) -0.11119(14) 0.67010(10) 0.0155(5) Uani 1 d .
C5 C 0.9212(2) -0.12306(14) 0.71766(10) 0.0156(5) Uani 1 d .
H5 H 0.8687 -0.1527 0.7442 0.019 Uiso 1 calc R
C2 C 0.6136(2) 0.07299(14) 0.67343(10) 0.0143(5) Uani 1 d .
H2 H 0.5554 0.0394 0.698 0.017 Uiso 1 calc R
C4 C 0.8837(2) -0.04960(13) 0.68769(11) 0.0150(5) Uani 1 d .
C22 C 0.7634(2) 0.18912(14) 0.68947(11) 0.0167(5) Uani 1 d .
C17 C 0.4303(2) 0.14208(14) 0.63635(10) 0.0160(5) Uani 1 d .
H17 H 0.392 0.1152 0.6705 0.019 Uiso 1 calc R
C1 C 0.7638(2) -0.01628(13) 0.69991(10) 0.0151(5) Uani 1 d .
H1 H 0.7162 -0.0604 0.7216 0.018 Uiso 1 calc R
C11 C 0.7207(2) -0.09771(15) 0.56464(11) 0.0232(6) Uani 1 d .
H11A H 0.68 -0.1477 0.5476 0.028 Uiso 1 calc R
H11B H 0.7912 -0.1176 0.5873 0.028 Uiso 1 calc R
N3 N 0.81709(19) 0.24219(13) 0.66756(10) 0.0246(5) Uani 1 d .
C8 C 1.0747(2) -0.03766(14) 0.63939(12) 0.0207(5) Uani 1 d .
H8 H 1.127 -0.0085 0.6124 0.025 Uiso 1 calc R
C16 C 0.3655(2) 0.19516(14) 0.59700(11) 0.0172(5) Uani 1 d .
H16 H 0.2841 0.2044 0.6031 0.021 Uiso 1 calc R
C21 C 0.6335(2) 0.15590(14) 0.77477(11) 0.0163(5) Uani 1 d .
C10 C 0.6405(2) -0.05323(14) 0.61047(11) 0.0185(5) Uani 1 d .
H10A H 0.5733 -0.0294 0.5871 0.022 Uiso 1 calc R
H10B H 0.6095 -0.095 0.6407 0.022 Uiso 1 calc R
C6 C 1.0331(2) -0.15303(14) 0.70932(10) 0.0167(5) Uani 1 d .
H6 H 1.0574 -0.2027 0.7305 0.02 Uiso 1 calc R
C20 C 1.3003(2) -0.10852(17) 0.62213(12) 0.0259(6) Uani 1 d .
H20A H 1.375 -0.1387 0.6241 0.039 Uiso 1 calc R
H20B H 1.3128 -0.0491 0.6325 0.039 Uiso 1 calc R
H20C H 1.268 -0.113 0.5796 0.039 Uiso 1 calc R
C18 C 0.5429(2) 0.21759(14) 0.53874(10) 0.0161(5) Uani 1 d .
C9 C 0.9622(2) -0.00793(14) 0.64884(11) 0.0194(5) Uani 1 d .
H9 H 0.9381 0.0422 0.6282 0.023 Uiso 1 calc R
C12 C 0.7585(3) -0.04153(17) 0.51052(12) 0.0330(7) Uani 1 d .
H12A H 0.8103 -0.0732 0.4824 0.05 Uiso 1 calc R
H12B H 0.8003 0.0076 0.527 0.05 Uiso 1 calc R
H12C H 0.6893 -0.0228 0.4872 0.05 Uiso 1 calc R
C15 C 0.4811(2) 0.31087(19) 0.46742(14) 0.0356(7) Uani 1 d .
H15A H 0.4992 0.3713 0.4734 0.043 Uiso 1 calc R
H15B H 0.4636 0.3013 0.4225 0.043 Uiso 1 calc R

loop_
_atom_site_aniso_label
_atom_site_aniso_U_11
_atom_site_aniso_U_22
_atom_site_aniso_U_33
_atom_site_aniso_U_23
_atom_site_aniso_U_13
_atom_site_aniso_U_12
O1 0.0233(9) 0.0136(8) 0.0193(8) -0.0039(7) -0.0064(7) 0.0069(7)
O4 0.0152(9) 0.0195(8) 0.0247(9) -0.0010(7) 0.0006(7) 0.0012(7)
O3 0.0243(10) 0.0190(8) 0.0224(9) 0.0052(7) -0.0046(7) 0.0033(7)
O2 0.0283(10) 0.0249(9) 0.0230(9) 0.0096(8) 0.0007(8) 0.0035(8)
C13 0.0174(12) 0.0078(9) 0.0142(10) -0.0025(9) -0.0019(9) -0.0011(9)
C14 0.0158(12) 0.0152(11) 0.0166(11) -0.0016(9) 0.0000(9) 0.0010(9)
N2 0.0297(13) 0.0222(11) 0.0216(11) -0.0035(9) 0.0014(10) 0.0004(9)
C3 0.0149(12) 0.0128(10) 0.0163(11) 0.0006(9) -0.0009(9) 0.0023(9)
N1 0.0166(10) 0.0107(9) 0.0162(9) -0.0014(8) -0.0031(8) 0.0012(8)
C19 0.0229(13) 0.0113(10) 0.0156(11) -0.0021(9) -0.0065(10) 0.0023(9)
C7 0.0158(12) 0.0146(11) 0.0160(11) -0.0051(9) -0.0038(9) 0.0005(9)
C5 0.0192(13) 0.0117(10) 0.0158(11) 0.0003(9) -0.0006(9) -0.0044(9)
C2 0.0148(11) 0.0125(10) 0.0156(11) 0.0012(9) 0.0006(9) -0.0018(9)
C4 0.0174(12) 0.0105(10) 0.0171(11) -0.0023(9) -0.0019(10) -0.0025(9)
C22 0.0169(12) 0.0171(11) 0.0160(11) -0.0058(10) -0.0031(10) 0.0019(10)
C17 0.0198(12) 0.0134(11) 0.0149(11) -0.0005(9) 0.0006(9) -0.0041(9)
C1 0.0218(13) 0.0097(10) 0.0139(10) -0.0015(9) -0.0015(9) -0.0010(9)
C11 0.0343(15) 0.0132(11) 0.0220(12) -0.0025(10) -0.0026(11) -0.0004(10)
N3 0.0268(12) 0.0213(11) 0.0259(11) -0.0030(9) -0.0001(10) -0.0053(10)
C8 0.0217(13) 0.0165(11) 0.0239(12) 0.0030(10) 0.0035(10) -0.0043(10)
C16 0.0127(11) 0.0162(11) 0.0227(12) -0.0050(10) -0.0014(10) 0.0012(9)
C21 0.0208(13) 0.0104(10) 0.0178(11) 0.0026(10) -0.0034(10) -0.0017(9)
C10 0.0242(13) 0.0117(10) 0.0197(12) -0.0011(10) -0.0034(10) -0.0028(10)
C6 0.0200(13) 0.0127(10) 0.0174(11) 0.0007(9) -0.0040(10) -0.0002(10)
C20 0.0206(13) 0.0281(13) 0.0292(14) -0.0005(12) 0.0057(11) 0.0001(11)
C18 0.0224(13) 0.0129(10) 0.0130(11) -0.0002(9) -0.0008(10) -0.0032(9)
C9 0.0234(13) 0.0126(11) 0.0222(12) 0.0028(10) -0.0005(10) 0.0014(10)
C12 0.0509(19) 0.0258(14) 0.0224(13) -0.0029(12) 0.0067(13) 0.0011(13)
C15 0.0280(15) 0.0400(16) 0.0389(16) 0.0175(14) -0.0046(13) -0.0011(13)

loop_
_atom_type_symbol
_atom_type_description
_atom_type_scat_dispersion_real
_atom_type_scat_dispersion_imag
_atom_type_scat_source
C C 0.0033 0.0016 'International Tables Vol C Tables 4.2.6.8 and 6.1.1.4'
H H 0 0 'International Tables Vol C Tables 4.2.6.8 and 6.1.1.4'
N N 0.0061 0.0033 'International Tables Vol C Tables 4.2.6.8 and 6.1.1.4'
O O 0.0106 0.006 'International Tables Vol C Tables 4.2.6.8 and 6.1.1.4'

loop_
_geom_angle_atom_site_label_1
_geom_angle_atom_site_label_2
_geom_angle_atom_site_label_3
_geom_angle
C3 O1 C1 108.21(16)
C7 O4 C20 118.16(18)
C19 O3 C15 105.21(18)
C18 O2 C15 105.17(19)
C17 C13 C14 120.6(2)
C17 C13 C2 118.8(2)
C14 C13 C2 120.6(2)
C18 C14 C13 116.4(2)
C18 C14 H14 121.8
C13 C14 H14 121.8
O1 C3 C21 109.06(18)
O1 C3 C22 108.47(18)
C21 C3 C22 107.73(18)
O1 C3 C2 104.82(17)
C21 C3 C2 113.66(19)
C22 C3 C2 112.92(18)
C1 N1 C2 103.56(17)
C1 N1 C10 112.08(17)
C2 N1 C10 111.26(17)
C16 C19 C18 122.2(2)
C16 C19 O3 127.3(2)
C18 C19 O3 110.5(2)
O4 C7 C6 115.9(2)
O4 C7 C8 124.6(2)
C6 C7 C8 119.5(2)
C6 C5 C4 121.0(2)
C6 C5 H5 119.5
C4 C5 H5 119.5
N1 C2 C13 115.11(18)
N1 C2 C3 98.87(17)
C13 C2 C3 116.02(18)
N1 C2 H2 108.8
C13 C2 H2 108.8
C3 C2 H2 108.8
C9 C4 C5 118.2(2)
C9 C4 C1 121.9(2)
C5 C4 C1 119.9(2)
N3 C22 C3 178.3(2)
C13 C17 C16 122.0(2)
C13 C17 H17 119
C16 C17 H17 119
N1 C1 O1 103.84(16)
N1 C1 C4 116.67(19)
O1 C1 C4 107.86(18)
N1 C1 H1 109.4
O1 C1 H1 109.4
C4 C1 H1 109.4
C10 C11 C12 112.8(2)
C10 C11 H11A 109
C12 C11 H11A 109
C10 C11 H11B 109
C12 C11 H11B 109
H11A C11 H11B 107.8
C9 C8 C7 119.3(2)
C9 C8 H8 120.4
C7 C8 H8 120.4
C19 C16 C17 116.1(2)
C19 C16 H16 121.9
C17 C16 H16 121.9
N2 C21 C3 178.0(3)
N1 C10 C11 113.4(2)
N1 C10 H10A 108.9
C11 C10 H10A 108.9
N1 C10 H10B 108.9
C11 C10 H10B 108.9
H10A C10 H10B 107.7
C5 C6 C7 120.4(2)
C5 C6 H6 119.8
C7 C6 H6 119.8
O4 C20 H20A 109.5
O4 C20 H20B 109.5
H20A C20 H20B 109.5
O4 C20 H20C 109.5
H20A C20 H20C 109.5
H20B C20 H20C 109.5
C14 C18 C19 122.5(2)
C14 C18 O2 127.7(2)
C19 C18 O2 109.77(19)
C8 C9 C4 121.6(2)
C8 C9 H9 119.2
C4 C9 H9 119.2
C11 C12 H12A 109.5
C11 C12 H12B 109.5
H12A C12 H12B 109.5
C11 C12 H12C 109.5
H12A C12 H12C 109.5
H12B C12 H12C 109.5
O3 C15 O2 108.8(2)
O3 C15 H15A 109.9
O2 C15 H15A 109.9
O3 C15 H15B 109.9
O2 C15 H15B 109.9
H15A C15 H15B 108.3

loop_
_geom_bond_atom_site_label_1
_geom_bond_atom_site_label_2
_geom_bond_distance
O1 C3 1.415(3)
O1 C1 1.469(3)
O4 C7 1.359(3)
O4 C20 1.432(3)
O3 C19 1.381(3)
O3 C15 1.421(3)
O2 C18 1.380(3)
O2 C15 1.435(3)
C13 C17 1.384(3)
C13 C14 1.408(3)
C13 C2 1.511(3)
C14 C18 1.372(3)
C14 H14 0.95
N2 C21 1.138(3)
C3 C21 1.482(3)
C3 C22 1.495(3)
C3 C2 1.551(3)
N1 C1 1.460(3)
N1 C2 1.463(3)
N1 C10 1.483(3)
C19 C16 1.372(3)
C19 C18 1.373(3)
C7 C6 1.388(3)
C7 C8 1.401(3)
C5 C6 1.375(3)
C5 C4 1.398(3)
C5 H5 0.95
C2 H2 1
C4 C9 1.388(3)
C4 C1 1.491(3)
C22 N3 1.142(3)
C17 C16 1.401(3)
C17 H17 0.95
C1 H1 1
C11 C10 1.514(3)
C11 C12 1.521(3)
C11 H11A 0.99
C11 H11B 0.99
C8 C9 1.385(3)
C8 H8 0.95
C16 H16 0.95
C10 H10A 0.99
C10 H10B 0.99
C6 H6 0.95
C20 H20A 0.98
C20 H20B 0.98
C20 H20C 0.98
C9 H9 0.95
C12 H12A 0.98
C12 H12B 0.98
C12 H12C 0.98
C15 H15A 0.99
C15 H15B 0.99

loop_
_geom_torsion_atom_site_label_1
_geom_torsion_atom_site_label_2
_geom_torsion_atom_site_label_3
_geom_torsion_atom_site_label_4
_geom_torsion
C17 C13 C14 C18 2.7(3)
C2 C13 C14 C18 -176.0(2)
C1 O1 C3 C21 134.97(18)
C1 O1 C3 C22 -107.96(19)
C1 O1 C3 C2 12.9(2)
C15 O3 C19 C16 178.2(2)
C15 O3 C19 C18 -3.5(3)
C20 O4 C7 C6 174.6(2)
C20 O4 C7 C8 -7.3(3)
C1 N1 C2 C13 169.16(18)
C10 N1 C2 C13 -70.3(2)
C1 N1 C2 C3 44.9(2)
C10 N1 C2 C3 165.44(17)
C17 C13 C2 N1 140.1(2)
C14 C13 C2 N1 -41.2(3)
C17 C13 C2 C3 -105.2(2)
C14 C13 C2 C3 73.5(3)
O1 C3 C2 N1 -35.5(2)
C21 C3 C2 N1 -154.52(17)
C22 C3 C2 N1 82.4(2)
O1 C3 C2 C13 -159.18(18)
C21 C3 C2 C13 81.8(2)
C22 C3 C2 C13 -41.3(3)
C6 C5 C4 C9 0.5(3)
C6 C5 C4 C1 -177.1(2)
C14 C13 C17 C16 -1.7(3)
C2 C13 C17 C16 177.0(2)
C2 N1 C1 O1 -38.7(2)
C10 N1 C1 O1 -158.68(17)
C2 N1 C1 C4 -157.16(18)
C10 N1 C1 C4 82.8(2)
C3 O1 C1 N1 15.0(2)
C3 O1 C1 C4 139.44(18)
C9 C4 C1 N1 44.0(3)
C5 C4 C1 N1 -138.5(2)
C9 C4 C1 O1 -72.3(3)
C5 C4 C1 O1 105.2(2)
O4 C7 C8 C9 -177.8(2)
C6 C7 C8 C9 0.1(3)
C18 C19 C16 C17 2.4(3)
O3 C19 C16 C17 -179.6(2)
C13 C17 C16 C19 -0.9(3)
C1 N1 C10 C11 -82.8(2)
C2 N1 C10 C11 161.74(19)
C12 C11 C10 N1 -67.2(3)
C4 C5 C6 C7 -0.8(3)
O4 C7 C6 C5 178.7(2)
C8 C7 C6 C5 0.5(3)
C13 C14 C18 C19 -1.2(3)
C13 C14 C18 O2 -179.3(2)
C16 C19 C18 C14 -1.4(3)
O3 C19 C18 C14 -179.7(2)
C16 C19 C18 O2 177.0(2)
O3 C19 C18 O2 -1.3(3)
C15 O2 C18 C14 -176.2(2)
C15 O2 C18 C19 5.5(3)
C7 C8 C9 C4 -0.5(4)
C5 C4 C9 C8 0.2(3)
C1 C4 C9 C8 177.7(2)
C19 O3 C15 O2 7.0(3)
C18 O2 C15 O3 -7.7(3)
